data_7248119
loop_
_publ_author_name
'Younes, Eyad A.'
'Hammad, Yamen J.'
'Salami, Fatemeh'
'Rasras, Anas J.'
'Al-Qawasmeh, Raed A.'
'Zhao, Yuming'

_publ_section_title
;
 Electron-donating arene-substituted pentacenedione derivatives: a study
 of structural, electronic, and electrochemical properties
;
_journal_issue 8
_journal_name_full 'RSC Advances'
_journal_page_first 5331
_journal_page_last 5339
_journal_paper_doi 10.1039/D3RA05173K
_journal_volume 14
_journal_year 2024
_chemical_formula_moiety 'C52 H38 O6'
_chemical_formula_sum 'C52 H38 O6'
_chemical_formula_weight 758.82
_space_group_crystal_system monoclinic
_space_group_IT_number 9
_space_group_name_Hall 'I -2ya'
_space_group_name_H-M_alt 'I 1 a 1'
_atom_sites_solution_hydrogens geom
_atom_sites_solution_primary dual
_audit_creation_date 2022-12-08
_audit_creation_method
;
Olex2 1.5-ac5-023
(compiled 2022.04.12 svn.rca3783a0 for Rigaku Oxford Diffraction, GUI svn.r6498)
;
_audit_update_record
;
2023-07-25 deposited with the CCDC.	2024-02-05 downloaded from the CCDC.
;
_cell_angle_alpha 90
_cell_angle_beta 92.4510(10)
_cell_angle_gamma 90
_cell_formula_units_Z 4
_cell_length_a 7.32520(10)
_cell_length_b 22.6642(2)
_cell_length_c 23.2798(2)
_cell_measurement_reflns_used 24625
_cell_measurement_temperature 100(2)
_cell_measurement_theta_max 77.7090
_cell_measurement_theta_min 2.7040
_cell_volume 3861.37(7)
_computing_cell_refinement 'CrysAlisPro 1.171.42.76a (Rigaku OD, 2022)'
_computing_data_collection 'CrysAlisPro 1.171.42.76a (Rigaku OD, 2022)'
_computing_data_reduction 'CrysAlisPro 1.171.42.76a (Rigaku OD, 2022)'
_computing_molecular_graphics 'Olex2 1.5-ac5-023 (Dolomanov et al., 2009)'
_computing_publication_material 'Olex2 1.5-ac5-023 (Dolomanov et al., 2009)'
_computing_structure_refinement 'SHELXL 2018/3 (Sheldrick, 2015)'
_computing_structure_solution 'SHELXT 2018/2 (Sheldrick, 2018)'
_diffrn_ambient_environment N~2~
_diffrn_ambient_temperature 100(2)
_diffrn_detector 'Hybrid Pixel Array Detector'
_diffrn_detector_area_resol_mean 10.0000
_diffrn_detector_type HyPix
_diffrn_measured_fraction_theta_full 1.000
_diffrn_measured_fraction_theta_max 0.994
_diffrn_measurement_details
;
List of Runs (angles in degrees, time in seconds):

  # Type    Start    End  Width  t~exp~   \w     \q     \k     \f   Frames
#--------------------------------------------------------------------------
  1  \w   -119.00 -37.00   0.50    2.70    --  -48.29 -46.00-146.00  164
  2  \w    -44.00  24.00   0.50    2.00    --  -48.29  46.00   2.00  136
  3  \w    -23.00  58.00   0.50    2.00    --   48.29 -46.00-146.00  162
  4  \w     37.00 120.00   0.50    2.00    --   48.29  46.00   2.00  166
  5  \w   -161.00 -79.00   0.50   10.00    --  -90.00 -46.00-146.00  164
  6  \w    -44.00 -18.00   0.50   10.00    --  -90.00  46.00   2.00   52
  7  \w    100.00 178.00   0.50   10.00    --  111.50  46.00   2.00  156
  8  \w    -59.00  24.00   0.50    2.00    --  -48.29  57.00-150.00  166
  9  \w    -16.00  26.00   0.50    2.00    --  -48.29  19.00 150.00   84
 10  \w    -16.00  26.00   0.50    2.00    --  -48.29  19.00 -60.00   84
 11  \w   -161.00 -68.00   0.50   10.00    --  -90.00 -77.00 -60.00  186
 12  \w     40.00  79.00   0.50   10.00    --  111.50 -61.00-150.00   78
 13  \w     40.00  79.00   0.50   10.00    --  111.50 -61.00  60.00   78
 14  \w     40.00 105.00   0.50   10.00    --  111.50 -94.00-120.00  130
 15  \w     40.00 133.00   0.50   10.00    --  111.50 -77.00 -30.00  186
 16  \w    101.00 178.00   0.50   10.00    --  111.50  30.00 120.00  154
 17  \w     40.00  79.00   0.50   10.00    --  111.50 -61.00 120.00   78
 18  \w     40.00  79.00   0.50   10.00    --  111.50 -61.00-180.00   78
 19  \w    101.00 178.00   0.50   10.00    --  111.50  30.00 150.00  154
 20  \w     40.00 105.00   0.50   10.00    --  111.50 -94.00 -60.00  130
 21  \w     40.00 105.00   0.50   10.00    --  111.50 -94.00  90.00  130
 22  \w     40.00  79.00   0.50   10.00    --  111.50 -61.00 150.00   78
 23  \w    101.00 178.00   0.50   10.00    --  111.50  15.00  60.00  154
 24  \w     40.00  79.00   0.50   10.00    --  111.50 -61.00 -60.00   78
 25  \w     40.00  79.00   0.50   10.00    --  111.50 -61.00-120.00   78
 26  \w     40.00  79.00   0.50   10.00    --  111.50 -61.00   0.00   78
 27  \w     40.00  79.00   0.50   10.00    --  111.50 -61.00  90.00   78
 28  \w   -119.00 -34.00   0.50    2.00    --  -48.29 -57.00 150.00  170
 29  \w   -119.00 -88.00   0.50    2.00    --  -48.29 -77.00 -30.00   62
 30  \w     27.00 120.00   0.50    2.00    --   48.29  77.00  60.00  186
 31  \w     -6.00  21.00   0.50    2.00    --    0.94  77.00-150.00   54
 32  \w    -12.00  14.00   0.50    2.00    --  -48.89  19.00 -30.00   52
 33  \w     40.00  86.00   0.50    2.00    --   50.77  57.00 120.00   92
 34  \w     63.00  90.00   0.50    2.00    --   50.77-125.00  30.00   54
 35  \w     91.00 123.00   0.50    2.00    --   50.77  37.00 150.00   64
 36  \w     44.00  81.00   0.50    2.00    --   50.77  37.00 150.00   74
 37  \w   -102.00 -77.00   0.50    2.00    --  -48.29 -46.00-146.00   50
 38  \w    -74.00 -48.00   0.50    2.00    --  -48.29 125.00-180.00   52
 39  \w   -102.00 -73.00   0.50   10.00    --  -90.00 -70.00  64.61   58
 40  \w    -96.00 -71.00   0.50   10.00    --  -90.00 -77.00 150.00   50
 41  \w    -94.00 -68.00   0.50   10.00    --  -90.00 -77.00  90.00   52
 42  \w    -97.00 -71.00   0.50   10.00    --  -90.00 -73.00 124.13   52
 43  \w    -94.00 -68.00   0.50   10.00    --  -90.00 -77.00 120.00   52
 44  \w    -94.00 -69.00   0.50   10.00    --  -90.00 -74.00 107.70   50
 45  \w   -102.00 -77.00   0.50   10.00    --  -90.00 -61.00 150.00   50
 46  \w   -101.00 -76.00   0.50   10.00    --  -90.00 -61.00 120.00   50
 47  \w    -96.00 -71.00   0.50   10.00    --  -90.00 -70.00 124.17   50
 48  \w     95.00 120.00   0.50   10.00    --  111.50  77.00  30.00   50
 49  \w    125.00 165.00   0.50   10.00    --  111.50  61.00  60.00   80
 50  \w    111.00 150.00   0.50   10.00    --  111.50  61.00-120.00   78
 51  \w     91.00 116.00   0.50   10.00    --  111.50  77.00 120.00   50
 52  \w    143.00 178.00   0.50   10.00    --  111.50  45.00  40.61   70
 53  \w     45.00  86.00   0.50   10.00    --  111.50-125.00-120.00   82
 54  \w     96.00 122.00   0.50   10.00    --  111.50  61.00 150.00   52
 55  \w    137.00 163.00   0.50   10.00    --  111.50  77.00  90.00   52
 56  \w    148.00 174.00   0.50   10.00    --  111.50  77.00 150.00   52
 57  \w     56.00  90.00   0.50   10.00    --  111.50-125.00  90.00   68
 58  \w     97.00 122.00   0.50   10.00    --  111.50  61.00  90.00   50
 59  \w    134.00 170.00   0.50   10.00    --  111.50  61.00  90.00   72
 60  \w     49.00  92.00   0.50   10.00    --  111.50-125.00 -90.00   86
 61  \w     99.00 161.00   0.50   10.00    --  111.50  77.00 -30.00  124
 62  \w    117.00 143.00   0.50   10.00    --  111.50 125.00-120.00   52
 63  \w    101.00 150.00   0.50   10.00    --  111.50  45.00 150.00   98
 64  \w     71.00 103.00   0.50   10.00    --  111.50 -94.00-180.00   64
 65  \w     44.00  93.00   0.50   10.00    --  111.50 -94.00 150.00   98
 66  \w     40.00  65.00   0.50   10.00    --  111.50 -54.00  -6.95   50
 67  \w     52.00  97.00   0.50   10.00    --  111.50 -94.00 120.00   90
 68  \w     91.00 128.00   0.50   10.00    --  111.50  77.00 150.00   74
 69  \w     90.00 115.00   0.50   10.00    --  111.50  77.00  90.00   50
 70  \w    116.00 149.00   0.50   10.00    --  111.50 125.00 -30.00   66
 71  \w    111.00 142.00   0.50   10.00    --  111.50 125.00  30.00   62
 72  \w    106.00 132.00   0.50   10.00    --  111.50 125.00 -60.00   52
 73  \w    101.00 127.00   0.50   10.00    --  111.50  45.00 120.00   52
 74  \w     98.00 138.00   0.50   10.00    --  111.50   0.00 -90.00   80
 75  \w     41.00  89.00   0.50   10.00    --  111.50 -94.00  30.00   96
 76  \w    113.00 176.00   0.50   10.00    --  111.50  61.00 -90.00  126
 77  \w    120.00 147.00   0.50   10.00    --  111.50 125.00  60.00   54
 78  \w    114.00 140.00   0.50   10.00    --  111.50 125.00-150.00   52
 79  \w    148.00 176.00   0.50   10.00    --  111.50  61.00-150.00   56
 80  \w    126.00 177.00   0.50   10.00    --  111.50  77.00-120.00  102
 81  \w     63.00  89.00   0.50   10.00    --  111.50 -77.00   0.00   52
 82  \w    101.00 130.00   0.50   10.00    --  111.50 -77.00   0.00   58
 83  \w     40.00  66.00   0.50   10.00    --  111.50 -94.00 -30.00   52
 84  \w     91.00 116.00   0.50   10.00    --  111.50  77.00  60.00   50
 85  \w     42.00  67.00   0.50   10.00    --  111.50-125.00 -30.00   50
 86  \w     98.00 135.00   0.50   10.00    --  111.50  61.00-180.00   74
 87  \w    152.00 177.00   0.50   10.00    --  111.50  15.00  30.00   50
 88  \w    102.00 117.00   0.50   10.00    --  111.50 125.00   0.00   30
;
_diffrn_measurement_device 'four-circle diffractometer'
_diffrn_measurement_device_type 'XtaLAB Synergy, Dualflex, HyPix'
_diffrn_measurement_method '\w scans'
_diffrn_orient_matrix_type 'CrysAlisPro convention (1999,Acta A55,543-557)'
_diffrn_orient_matrix_UB_11 0.1789773000
_diffrn_orient_matrix_UB_12 0.0124837000
_diffrn_orient_matrix_UB_13 0.0350137000
_diffrn_orient_matrix_UB_21 -0.0700751000
_diffrn_orient_matrix_UB_22 -0.0365868000
_diffrn_orient_matrix_UB_23 0.0503000000
_diffrn_orient_matrix_UB_31 0.0856930000
_diffrn_orient_matrix_UB_32 -0.0559220000
_diffrn_orient_matrix_UB_33 -0.0251428000
_diffrn_radiation_monochromator mirror
_diffrn_radiation_probe x-ray
_diffrn_radiation_type 'Cu K\a'
_diffrn_radiation_wavelength 1.54184
_diffrn_reflns_av_R_equivalents 0.0557
_diffrn_reflns_av_unetI/netI 0.0368
_diffrn_reflns_Laue_measured_fraction_full 1.000
_diffrn_reflns_Laue_measured_fraction_max 0.994
_diffrn_reflns_limit_h_max 9
_diffrn_reflns_limit_h_min -9
_diffrn_reflns_limit_k_max 27
_diffrn_reflns_limit_k_min -28
_diffrn_reflns_limit_l_max 29
_diffrn_reflns_limit_l_min -29
_diffrn_reflns_number 49012
_diffrn_reflns_point_group_measured_fraction_full 0.978
_diffrn_reflns_point_group_measured_fraction_max 0.951
_diffrn_reflns_theta_full 67.684
_diffrn_reflns_theta_max 79.218
_diffrn_reflns_theta_min 2.722
_diffrn_source 'micro-focus sealed X-ray tube'
_diffrn_source_type 'PhotonJet (Cu) X-ray Source'
_exptl_absorpt_coefficient_mu 0.676
_exptl_absorpt_correction_T_max 1.00000
_exptl_absorpt_correction_T_min 0.74214
_exptl_absorpt_correction_type multi-scan
_exptl_absorpt_process_details
;
CrysAlisPro 1.171.42.76a (Rigaku Oxford Diffraction, 2022)
Empirical absorption correction using spherical harmonics,
implemented in SCALE3 ABSPACK scaling algorithm.
;
_exptl_crystal_colour green
_exptl_crystal_colour_primary green
_exptl_crystal_density_diffrn 1.305
_exptl_crystal_description prism
_exptl_crystal_F_000 1592
_exptl_crystal_size_max 0.1
_exptl_crystal_size_mid 0.03
_exptl_crystal_size_min 0.03
_refine_diff_density_max 0.349
_refine_diff_density_min -0.191
_refine_diff_density_rms 0.039
_refine_ls_abs_structure_details
;
 Flack x determined using 3361 quotients [(I+)-(I-)]/[(I+)+(I-)]
 (Parsons, Flack and Wagner, Acta Cryst. B69 (2013) 249-259).
;
_refine_ls_abs_structure_Flack -0.06(11)
_refine_ls_extinction_method none
_refine_ls_goodness_of_fit_ref 1.056
_refine_ls_hydrogen_treatment constr
_refine_ls_matrix_type full
_refine_ls_number_parameters 527
_refine_ls_number_reflns 7972
_refine_ls_number_restraints 2
_refine_ls_restrained_S_all 1.056
_refine_ls_R_factor_all 0.0449
_refine_ls_R_factor_gt 0.0434
_refine_ls_shift/su_max 0.000
_refine_ls_shift/su_mean 0.000
_refine_ls_structure_factor_coef Fsqd
_refine_ls_weighting_details 'w=1/[\s^2^(Fo^2^)+(0.0554P)^2^+2.5809P] where P=(Fo^2^+2Fc^2^)/3'
_refine_ls_weighting_scheme calc
_refine_ls_wR_factor_gt 0.1115
_refine_ls_wR_factor_ref 0.1127
_reflns_Friedel_coverage 0.912
_reflns_Friedel_fraction_full 0.955
_reflns_Friedel_fraction_max 0.909
_reflns_number_gt 7750
_reflns_number_total 7972
_reflns_threshold_expression 'I > 2\s(I)'
_cod_data_source_file d3ra05173k2.cif
_cod_data_source_block ey-mome
_cod_database_code 7248119
_shelx_shelxl_version_number 2018/3
_chemical_oxdiff_formula C52H38O6
_shelx_space_group_comment
;
The symmetry employed for this shelxl refinement is uniquely defined
by the following loop, which should always be used as a source of
symmetry information in preference to the above space-group names.
They are only intended as comments.
;
_shelx_estimated_absorpt_t_max 0.980
_shelx_estimated_absorpt_t_min 0.935
_olex2_refinement_description
;
1. Fixed Uiso
 At 1.2 times of:
  All C(H) groups
 At 1.5 times of:
  All C(H,H,H) groups
2.a Aromatic/amide H refined with riding coordinates:
 C3(H3), C7(H7), C8(H8), C9(H9), C10(H10), C14(H14), C18(H18), C19(H19),
 C20(H20), C21(H21), C25(H25), C26(H26), C28(H28), C29(H29), C32(H32), C33(H33),
  C35(H35), C36(H36), C40(H40), C41(H41), C43(H43), C44(H44), C47(H47),
 C48(H48), C50(H50), C51(H51)
2.b Idealised Me refined as rotating group:
 C30(H30A,H30B,H30C), C37(H37A,H37B,H37C), C45(H45A,H45B,H45C), C52(H52A,H52B,
 H52C)
;
_olex2_submission_special_instructions 'No special instructions were received'
_oxdiff_exptl_absorpt_empirical_details
;
Empirical correction (ABSPACK) includes:
- Absorption correction using spherical harmonics
- Frame scaling
;
_oxdiff_exptl_absorpt_empirical_full_max 1.892
_oxdiff_exptl_absorpt_empirical_full_min 0.488

loop_
_space_group_symop_operation_xyz
'x, y, z'
'x+1/2, -y, z'
'x+1/2, y+1/2, z+1/2'
'x+1, -y+1/2, z+1/2'

loop_
_atom_site_label
_atom_site_type_symbol
_atom_site_fract_x
_atom_site_fract_y
_atom_site_fract_z
_atom_site_U_iso_or_equiv
_atom_site_adp_type
_atom_site_occupancy
_atom_site_site_symmetry_order
_atom_site_calc_flag
_atom_site_refinement_flags_posn
_atom_site_refinement_flags_adp
_atom_site_refinement_flags_occupancy
_atom_site_disorder_assembly
_atom_site_disorder_group
O1 O 0.6961(4) 0.40872(10) 0.35210(9) 0.0398(5) Uani 1 1 d . . . . .
O2 O 0.6299(4) 0.46908(10) 0.57403(10) 0.0432(6) Uani 1 1 d . . . . .
O3 O 0.6067(3) -0.06155(9) 0.38035(10) 0.0367(5) Uani 1 1 d . . . . .
O4 O -0.0555(3) 0.27949(11) 0.31663(11) 0.0430(6) Uani 1 1 d . . . . .
O5 O 0.4128(4) 0.02181(10) 0.74291(10) 0.0424(5) Uani 1 1 d . . . . .
O6 O 0.1300(4) 0.42743(10) 0.68700(11) 0.0448(6) Uani 1 1 d . . . . .
C1 C 0.6930(4) 0.21042(12) 0.46065(12) 0.0268(5) Uani 1 1 d . . . . .
C2 C 0.6740(4) 0.27376(12) 0.47506(12) 0.0271(5) Uani 1 1 d . . . . .
C3 C 0.6784(4) 0.31760(12) 0.43319(12) 0.0283(6) Uani 1 1 d . . . . .
H3 H 0.686543 0.306897 0.393932 0.034 Uiso 1 1 calc R U . . .
C4 C 0.6709(4) 0.37673(12) 0.44831(12) 0.0278(6) Uani 1 1 d . . . . .
C5 C 0.6839(4) 0.42242(13) 0.40231(13) 0.0313(6) Uani 1 1 d . . . . .
C6 C 0.6808(4) 0.48554(13) 0.42060(14) 0.0319(6) Uani 1 1 d . . . . .
C7 C 0.6940(5) 0.52944(14) 0.37913(15) 0.0390(7) Uani 1 1 d . . . . .
H7 H 0.701734 0.519159 0.339745 0.047 Uiso 1 1 calc R U . . .
C8 C 0.6956(5) 0.58824(15) 0.39560(17) 0.0451(8) Uani 1 1 d . . . . .
H8 H 0.703330 0.618224 0.367295 0.054 Uiso 1 1 calc R U . . .
C9 C 0.6861(5) 0.60360(14) 0.45292(17) 0.0444(8) Uani 1 1 d . . . . .
H9 H 0.689850 0.643996 0.463792 0.053 Uiso 1 1 calc R U . . .
C10 C 0.6711(5) 0.56038(14) 0.49454(15) 0.0381(7) Uani 1 1 d . . . . .
H10 H 0.663170 0.571036 0.533823 0.046 Uiso 1 1 calc R U . . .
C11 C 0.6678(4) 0.50119(13) 0.47839(13) 0.0316(6) Uani 1 1 d . . . . .
C12 C 0.6502(4) 0.45525(13) 0.52391(13) 0.0317(6) Uani 1 1 d . . . . .
C13 C 0.6579(4) 0.39229(12) 0.50621(12) 0.0282(5) Uani 1 1 d . . . . .
C14 C 0.6517(4) 0.34864(13) 0.54814(12) 0.0293(6) Uani 1 1 d . . . . .
H14 H 0.641108 0.359587 0.587252 0.035 Uiso 1 1 calc R U . . .
C15 C 0.6609(4) 0.28920(12) 0.53358(12) 0.0277(6) Uani 1 1 d . . . . .
C16 C 0.6628(4) 0.23848(12) 0.57466(12) 0.0279(5) Uani 1 1 d . . . . .
C17 C 0.8016(4) 0.19360(12) 0.56000(12) 0.0280(6) Uani 1 1 d . . . . .
C18 C 0.9168(4) 0.16746(13) 0.60166(13) 0.0308(6) Uani 1 1 d . . . . .
H18 H 0.904302 0.176916 0.641049 0.037 Uiso 1 1 calc R U . . .
C19 C 1.0493(4) 0.12783(13) 0.58617(14) 0.0348(6) Uani 1 1 d . . . . .
H19 H 1.127871 0.110343 0.614891 0.042 Uiso 1 1 calc R U . . .
C20 C 1.0678(4) 0.11353(13) 0.52892(14) 0.0342(6) Uani 1 1 d . . . . .
H20 H 1.158535 0.086009 0.518581 0.041 Uiso 1 1 calc R U . . .
C21 C 0.9547(4) 0.13912(12) 0.48643(13) 0.0308(6) Uani 1 1 d . . . . .
H21 H 0.968283 0.129251 0.447180 0.037 Uiso 1 1 calc R U . . .
C22 C 0.8208(4) 0.17946(12) 0.50172(12) 0.0278(6) Uani 1 1 d . . . . .
C23 C 0.5934(4) 0.18417(12) 0.41793(12) 0.0284(6) Uani 1 1 d . . . . .
C24 C 0.6069(4) 0.11968(13) 0.40625(13) 0.0297(6) Uani 1 1 d . . . . .
C25 C 0.5342(4) 0.08022(13) 0.44507(13) 0.0326(6) Uani 1 1 d . . . . .
H25 H 0.482341 0.094943 0.478933 0.039 Uiso 1 1 calc R U . . .
C26 C 0.5360(4) 0.02014(14) 0.43528(13) 0.0344(6) Uani 1 1 d . . . . .
H26 H 0.487210 -0.006194 0.462421 0.041 Uiso 1 1 calc R U . . .
C27 C 0.6097(4) -0.00154(13) 0.38549(13) 0.0311(6) Uani 1 1 d . . . . .
C28 C 0.6791(4) 0.03666(13) 0.34542(13) 0.0327(6) Uani 1 1 d . . . . .
H28 H 0.726511 0.021867 0.310908 0.039 Uiso 1 1 calc R U . . .
C29 C 0.6783(4) 0.09735(13) 0.35650(13) 0.0322(6) Uani 1 1 d . . . . .
H29 H 0.727465 0.123715 0.329458 0.039 Uiso 1 1 calc R U . . .
C30 C 0.6636(5) -0.08606(14) 0.32781(15) 0.0411(7) Uani 1 1 d . . . . .
H30A H 0.591084 -0.068932 0.295624 0.062 Uiso 1 1 calc R U . . .
H30B H 0.645869 -0.128912 0.328286 0.062 Uiso 1 1 calc R U . . .
H30C H 0.793206 -0.077229 0.323302 0.062 Uiso 1 1 calc R U . . .
C31 C 0.4326(4) 0.21345(12) 0.38869(12) 0.0277(6) Uani 1 1 d . . . . .
C32 C 0.4102(4) 0.21925(13) 0.32937(13) 0.0327(6) Uani 1 1 d . . . . .
H32 H 0.507205 0.208089 0.305832 0.039 Uiso 1 1 calc R U . . .
C33 C 0.2492(5) 0.24097(13) 0.30370(13) 0.0340(6) Uani 1 1 d . . . . .
H33 H 0.236728 0.244368 0.263047 0.041 Uiso 1 1 calc R U . . .
C34 C 0.1075(4) 0.25762(12) 0.33739(13) 0.0330(6) Uani 1 1 d . . . . .
C35 C 0.1263(4) 0.25138(13) 0.39682(13) 0.0333(6) Uani 1 1 d . . . . .
H35 H 0.028375 0.262074 0.420181 0.040 Uiso 1 1 calc R U . . .
C36 C 0.2856(4) 0.22985(13) 0.42180(13) 0.0309(6) Uani 1 1 d . . . . .
H36 H 0.296555 0.225969 0.462437 0.037 Uiso 1 1 calc R U . . .
C37 C -0.0683(6) 0.29478(19) 0.25766(17) 0.0523(9) Uani 1 1 d . . . . .
H37A H -0.062959 0.258914 0.234277 0.078 Uiso 1 1 calc R U . . .
H37B H 0.033447 0.320828 0.248757 0.078 Uiso 1 1 calc R U . . .
H37C H -0.184268 0.315173 0.249119 0.078 Uiso 1 1 calc R U . . .
C38 C 0.5441(4) 0.23111(12) 0.61726(12) 0.0284(6) Uani 1 1 d . . . . .
C39 C 0.5170(4) 0.17421(13) 0.64814(12) 0.0292(6) Uani 1 1 d . . . . .
C40 C 0.5195(4) 0.11950(14) 0.62138(13) 0.0328(6) Uani 1 1 d . . . . .
H40 H 0.545020 0.117503 0.581756 0.039 Uiso 1 1 calc R U . . .
C41 C 0.4856(4) 0.06711(13) 0.65110(14) 0.0344(6) Uani 1 1 d . . . . .
H41 H 0.487698 0.030212 0.631774 0.041 Uiso 1 1 calc R U . . .
C42 C 0.4489(4) 0.06969(14) 0.70910(14) 0.0348(6) Uani 1 1 d . . . . .
C43 C 0.4445(5) 0.12362(15) 0.73650(14) 0.0386(7) Uani 1 1 d . . . . .
H43 H 0.419008 0.125561 0.776130 0.046 Uiso 1 1 calc R U . . .
C44 C 0.4770(5) 0.17465(14) 0.70644(14) 0.0346(6) Uani 1 1 d . . . . .
H44 H 0.472104 0.211410 0.725932 0.041 Uiso 1 1 calc R U . . .
C45 C 0.4349(5) -0.03544(14) 0.71961(17) 0.0443(8) Uani 1 1 d . . . . .
H45A H 0.356318 -0.039633 0.684707 0.066 Uiso 1 1 calc R U . . .
H45B H 0.400855 -0.065057 0.747892 0.066 Uiso 1 1 calc R U . . .
H45C H 0.562729 -0.041175 0.710128 0.066 Uiso 1 1 calc R U . . .
C46 C 0.4254(4) 0.28115(12) 0.63537(12) 0.0296(6) Uani 1 1 d . . . . .
C47 C 0.2493(4) 0.28893(13) 0.61376(13) 0.0340(6) Uani 1 1 d . . . . .
H47 H 0.197946 0.260909 0.587377 0.041 Uiso 1 1 calc R U . . .
C48 C 0.1442(5) 0.33743(14) 0.62993(14) 0.0380(7) Uani 1 1 d . . . . .
H48 H 0.023256 0.342392 0.614283 0.046 Uiso 1 1 calc R U . . .
C49 C 0.2179(5) 0.37800(13) 0.66884(13) 0.0356(7) Uani 1 1 d . . . . .
C50 C 0.3934(5) 0.37000(14) 0.69248(13) 0.0361(7) Uani 1 1 d . . . . .
H50 H 0.443135 0.397261 0.719907 0.043 Uiso 1 1 calc R U . . .
C51 C 0.4952(5) 0.32210(13) 0.67582(13) 0.0341(6) Uani 1 1 d . . . . .
H51 H 0.615132 0.316780 0.692126 0.041 Uiso 1 1 calc R U . . .
C52 C -0.0491(5) 0.43906(16) 0.66337(18) 0.0492(9) Uani 1 1 d . . . . .
H52A H -0.045304 0.442330 0.621462 0.074 Uiso 1 1 calc R U . . .
H52B H -0.094264 0.476107 0.679176 0.074 Uiso 1 1 calc R U . . .
H52C H -0.130895 0.406721 0.673224 0.074 Uiso 1 1 calc R U . . .

loop_
_atom_site_aniso_label
_atom_site_aniso_U_11
_atom_site_aniso_U_22
_atom_site_aniso_U_33
_atom_site_aniso_U_23
_atom_site_aniso_U_13
_atom_site_aniso_U_12
O1 0.0567(15) 0.0335(11) 0.0291(11) 0.0052(8) 0.0019(10) -0.0009(10)
O2 0.0681(18) 0.0283(10) 0.0334(11) -0.0027(9) 0.0056(11) 0.0034(10)
O3 0.0406(13) 0.0261(10) 0.0436(12) -0.0030(9) 0.0042(9) -0.0003(9)
O4 0.0345(13) 0.0488(13) 0.0453(13) 0.0109(10) -0.0019(10) 0.0075(10)
O5 0.0490(15) 0.0351(12) 0.0435(13) 0.0092(9) 0.0070(10) -0.0015(10)
O6 0.0547(15) 0.0358(11) 0.0441(13) -0.0017(10) 0.0058(11) 0.0115(11)
C1 0.0285(14) 0.0250(12) 0.0272(13) 0.0014(10) 0.0048(11) 0.0008(10)
C2 0.0264(14) 0.0260(13) 0.0290(13) -0.0002(10) 0.0022(10) -0.0008(10)
C3 0.0319(15) 0.0277(14) 0.0255(13) -0.0002(10) 0.0025(11) 0.0021(11)
C4 0.0287(15) 0.0254(13) 0.0295(14) 0.0029(10) 0.0020(11) 0.0003(10)
C5 0.0342(16) 0.0284(14) 0.0312(14) 0.0032(11) -0.0001(11) 0.0004(11)
C6 0.0292(15) 0.0284(14) 0.0382(15) 0.0052(12) 0.0015(11) 0.0013(11)
C7 0.0414(19) 0.0337(16) 0.0420(17) 0.0085(13) 0.0045(14) 0.0035(13)
C8 0.050(2) 0.0322(16) 0.054(2) 0.0139(14) 0.0084(16) 0.0039(14)
C9 0.045(2) 0.0273(15) 0.061(2) 0.0026(14) 0.0062(16) 0.0028(13)
C10 0.0387(18) 0.0302(15) 0.0455(18) 0.0007(12) 0.0037(14) 0.0000(12)
C11 0.0281(15) 0.0278(14) 0.0388(16) 0.0024(12) 0.0007(11) 0.0005(11)
C12 0.0343(16) 0.0278(14) 0.0329(15) -0.0016(11) -0.0001(12) 0.0007(11)
C13 0.0283(14) 0.0261(13) 0.0303(13) 0.0001(11) 0.0019(10) -0.0002(11)
C14 0.0349(15) 0.0271(13) 0.0262(13) 0.0010(10) 0.0039(11) 0.0002(11)
C15 0.0294(15) 0.0276(13) 0.0261(13) 0.0021(10) 0.0022(10) -0.0001(10)
C16 0.0327(15) 0.0266(13) 0.0243(12) 0.0008(10) 0.0003(10) -0.0026(11)
C17 0.0287(14) 0.0257(12) 0.0297(13) 0.0046(10) 0.0019(11) -0.0033(10)
C18 0.0313(15) 0.0312(14) 0.0299(13) 0.0044(11) 0.0025(11) -0.0027(11)
C19 0.0333(16) 0.0328(15) 0.0380(16) 0.0089(12) -0.0019(12) -0.0013(12)
C20 0.0319(15) 0.0289(14) 0.0422(16) 0.0017(12) 0.0044(12) 0.0023(11)
C21 0.0342(16) 0.0268(13) 0.0316(14) 0.0019(10) 0.0049(11) 0.0001(11)
C22 0.0313(14) 0.0223(12) 0.0300(13) 0.0016(10) 0.0031(11) -0.0024(10)
C23 0.0342(15) 0.0245(13) 0.0266(13) 0.0014(10) 0.0032(11) 0.0015(11)
C24 0.0277(15) 0.0289(13) 0.0324(14) -0.0025(11) -0.0019(11) 0.0022(11)
C25 0.0354(16) 0.0299(14) 0.0326(14) -0.0019(11) 0.0044(12) 0.0019(12)
C26 0.0368(17) 0.0295(14) 0.0374(15) 0.0048(12) 0.0060(13) -0.0016(12)
C27 0.0298(15) 0.0256(14) 0.0378(15) 0.0003(11) -0.0001(12) 0.0013(11)
C28 0.0350(16) 0.0318(14) 0.0313(14) -0.0016(11) 0.0032(12) 0.0053(12)
C29 0.0360(16) 0.0290(14) 0.0319(14) 0.0012(11) 0.0050(12) 0.0011(12)
C30 0.047(2) 0.0301(15) 0.0464(18) -0.0073(13) 0.0061(14) 0.0009(13)
C31 0.0321(15) 0.0220(12) 0.0291(13) -0.0003(10) 0.0006(11) -0.0023(11)
C32 0.0376(17) 0.0302(14) 0.0305(14) 0.0021(11) 0.0042(12) 0.0019(12)
C33 0.0436(18) 0.0306(14) 0.0277(13) 0.0040(11) 0.0015(12) -0.0003(12)
C34 0.0346(16) 0.0237(13) 0.0405(16) 0.0043(11) -0.0002(13) -0.0013(11)
C35 0.0336(16) 0.0312(14) 0.0353(15) 0.0027(11) 0.0054(12) 0.0032(12)
C36 0.0336(15) 0.0293(13) 0.0299(13) -0.0016(11) 0.0034(11) 0.0011(11)
C37 0.050(2) 0.055(2) 0.052(2) 0.0216(18) -0.0077(17) 0.0042(17)
C38 0.0307(15) 0.0298(13) 0.0248(12) 0.0025(10) 0.0006(10) -0.0015(11)
C39 0.0264(14) 0.0304(14) 0.0309(14) 0.0041(10) 0.0026(11) -0.0002(11)
C40 0.0300(15) 0.0363(15) 0.0323(14) 0.0022(11) 0.0031(11) -0.0010(12)
C41 0.0299(16) 0.0266(14) 0.0465(17) -0.0024(12) -0.0017(13) 0.0010(11)
C42 0.0301(16) 0.0363(16) 0.0379(15) 0.0097(12) 0.0002(12) 0.0000(12)
C43 0.0425(19) 0.0401(17) 0.0335(16) 0.0069(12) 0.0064(13) 0.0022(14)
C44 0.0359(16) 0.0338(15) 0.0343(15) 0.0037(11) 0.0055(12) 0.0013(12)
C45 0.0380(19) 0.0309(15) 0.063(2) 0.0098(14) -0.0023(16) -0.0023(13)
C46 0.0382(16) 0.0258(13) 0.0255(13) 0.0046(10) 0.0083(11) -0.0023(11)
C47 0.0361(16) 0.0307(14) 0.0355(15) 0.0030(11) 0.0043(12) -0.0014(12)
C48 0.0399(18) 0.0368(16) 0.0375(16) 0.0056(12) 0.0040(13) 0.0023(13)
C49 0.0462(19) 0.0290(14) 0.0325(14) 0.0051(11) 0.0100(13) 0.0038(12)
C50 0.0494(19) 0.0296(14) 0.0299(14) -0.0012(11) 0.0056(13) -0.0002(13)
C51 0.0414(17) 0.0335(15) 0.0275(13) 0.0047(11) 0.0044(11) -0.0004(12)
C52 0.044(2) 0.0410(18) 0.063(2) 0.0064(16) 0.0108(17) 0.0134(15)

loop_
_atom_type_symbol
_atom_type_description
_atom_type_scat_dispersion_real
_atom_type_scat_dispersion_imag
_atom_type_scat_source
C C 0.0181 0.0091 'International Tables Vol C Tables 4.2.6.8 and 6.1.1.4'
H H 0.0000 0.0000 'International Tables Vol C Tables 4.2.6.8 and 6.1.1.4'
O O 0.0492 0.0322 'International Tables Vol C Tables 4.2.6.8 and 6.1.1.4'

loop_
_geom_angle_atom_site_label_1
_geom_angle_atom_site_label_2
_geom_angle_atom_site_label_3
_geom_angle
_geom_angle_site_symmetry_1
_geom_angle_site_symmetry_3
_geom_angle_publ_flag
C27 O3 C30 117.4(2) . . ?
C34 O4 C37 117.0(3) . . ?
C42 O5 C45 118.4(3) . . ?
C49 O6 C52 118.0(3) . . ?
C2 C1 C22 112.0(2) . . ?
C23 C1 C2 122.8(3) . . ?
C23 C1 C22 125.0(2) . . ?
C3 C2 C1 121.8(3) . . ?
C3 C2 C15 120.1(2) . . ?
C15 C2 C1 118.0(2) . . ?
C2 C3 H3 119.7 . . ?
C4 C3 C2 120.6(3) . . ?
C4 C3 H3 119.7 . . ?
C3 C4 C5 118.9(3) . . ?
C3 C4 C13 119.5(2) . . ?
C13 C4 C5 121.6(3) . . ?
O1 C5 C4 121.4(3) . . ?
O1 C5 C6 121.4(3) . . ?
C6 C5 C4 117.2(3) . . ?
C7 C6 C5 119.0(3) . . ?
C7 C6 C11 119.7(3) . . ?
C11 C6 C5 121.3(3) . . ?
C6 C7 H7 120.2 . . ?
C8 C7 C6 119.7(3) . . ?
C8 C7 H7 120.2 . . ?
C7 C8 H8 119.7 . . ?
C9 C8 C7 120.6(3) . . ?
C9 C8 H8 119.7 . . ?
C8 C9 H9 119.8 . . ?
C8 C9 C10 120.4(3) . . ?
C10 C9 H9 119.8 . . ?
C9 C10 H10 120.2 . . ?
C9 C10 C11 119.5(3) . . ?
C11 C10 H10 120.2 . . ?
C6 C11 C12 121.1(3) . . ?
C10 C11 C6 120.2(3) . . ?
C10 C11 C12 118.7(3) . . ?
O2 C12 C11 121.0(3) . . ?
O2 C12 C13 121.2(3) . . ?
C13 C12 C11 117.8(3) . . ?
C4 C13 C12 120.9(2) . . ?
C14 C13 C4 120.1(3) . . ?
C14 C13 C12 119.0(3) . . ?
C13 C14 H14 119.5 . . ?
C15 C14 C13 120.9(3) . . ?
C15 C14 H14 119.5 . . ?
C2 C15 C16 115.3(2) . . ?
C14 C15 C2 118.7(2) . . ?
C14 C15 C16 126.0(3) . . ?
C17 C16 C15 111.5(2) . . ?
C38 C16 C15 125.0(3) . . ?
C38 C16 C17 123.3(2) . . ?
C18 C17 C16 122.1(3) . . ?
C18 C17 C22 119.5(3) . . ?
C22 C17 C16 118.3(3) . . ?
C17 C18 H18 119.8 . . ?
C19 C18 C17 120.5(3) . . ?
C19 C18 H18 119.8 . . ?
C18 C19 H19 119.9 . . ?
C18 C19 C20 120.2(3) . . ?
C20 C19 H19 119.9 . . ?
C19 C20 H20 119.7 . . ?
C19 C20 C21 120.5(3) . . ?
C21 C20 H20 119.7 . . ?
C20 C21 H21 120.2 . . ?
C20 C21 C22 119.7(3) . . ?
C22 C21 H21 120.2 . . ?
C17 C22 C1 115.3(3) . . ?
C21 C22 C1 125.1(3) . . ?
C21 C22 C17 119.7(3) . . ?
C1 C23 C24 122.0(3) . . ?
C1 C23 C31 122.2(2) . . ?
C31 C23 C24 114.2(2) . . ?
C25 C24 C23 118.7(3) . . ?
C29 C24 C23 122.7(3) . . ?
C29 C24 C25 118.4(3) . . ?
C24 C25 H25 119.4 . . ?
C26 C25 C24 121.3(3) . . ?
C26 C25 H25 119.4 . . ?
C25 C26 H26 120.2 . . ?
C25 C26 C27 119.6(3) . . ?
C27 C26 H26 120.2 . . ?
O3 C27 C26 114.8(3) . . ?
O3 C27 C28 124.6(3) . . ?
C28 C27 C26 120.5(3) . . ?
C27 C28 H28 120.5 . . ?
C27 C28 C29 119.1(3) . . ?
C29 C28 H28 120.5 . . ?
C24 C29 C28 121.1(3) . . ?
C24 C29 H29 119.4 . . ?
C28 C29 H29 119.4 . . ?
O3 C30 H30A 109.5 . . ?
O3 C30 H30B 109.5 . . ?
O3 C30 H30C 109.5 . . ?
H30A C30 H30B 109.5 . . ?
H30A C30 H30C 109.5 . . ?
H30B C30 H30C 109.5 . . ?
C32 C31 C23 123.6(3) . . ?
C32 C31 C36 117.4(3) . . ?
C36 C31 C23 118.5(3) . . ?
C31 C32 H32 119.2 . . ?
C33 C32 C31 121.5(3) . . ?
C33 C32 H32 119.2 . . ?
C32 C33 H33 120.1 . . ?
C34 C33 C32 119.9(3) . . ?
C34 C33 H33 120.1 . . ?
O4 C34 C33 124.5(3) . . ?
O4 C34 C35 116.0(3) . . ?
C33 C34 C35 119.5(3) . . ?
C34 C35 H35 119.9 . . ?
C36 C35 C34 120.3(3) . . ?
C36 C35 H35 119.9 . . ?
C31 C36 H36 119.3 . . ?
C35 C36 C31 121.4(3) . . ?
C35 C36 H36 119.3 . . ?
O4 C37 H37A 109.5 . . ?
O4 C37 H37B 109.5 . . ?
O4 C37 H37C 109.5 . . ?
H37A C37 H37B 109.5 . . ?
H37A C37 H37C 109.5 . . ?
H37B C37 H37C 109.5 . . ?
C16 C38 C39 124.1(3) . . ?
C16 C38 C46 120.6(2) . . ?
C39 C38 C46 115.3(2) . . ?
C40 C39 C38 123.4(3) . . ?
C40 C39 C44 116.7(3) . . ?
C44 C39 C38 119.8(3) . . ?
C39 C40 H40 119.0 . . ?
C39 C40 C41 121.9(3) . . ?
C41 C40 H40 119.0 . . ?
C40 C41 H41 120.3 . . ?
C42 C41 C40 119.3(3) . . ?
C42 C41 H41 120.3 . . ?
O5 C42 C41 125.0(3) . . ?
O5 C42 C43 115.2(3) . . ?
C43 C42 C41 119.7(3) . . ?
C42 C43 H43 120.0 . . ?
C44 C43 C42 120.1(3) . . ?
C44 C43 H43 120.0 . . ?
C39 C44 H44 118.9 . . ?
C43 C44 C39 122.3(3) . . ?
C43 C44 H44 118.9 . . ?
O5 C45 H45A 109.5 . . ?
O5 C45 H45B 109.5 . . ?
O5 C45 H45C 109.5 . . ?
H45A C45 H45B 109.5 . . ?
H45A C45 H45C 109.5 . . ?
H45B C45 H45C 109.5 . . ?
C47 C46 C38 122.7(3) . . ?
C47 C46 C51 118.0(3) . . ?
C51 C46 C38 119.3(3) . . ?
C46 C47 H47 119.4 . . ?
C46 C47 C48 121.3(3) . . ?
C48 C47 H47 119.4 . . ?
C47 C48 H48 120.2 . . ?
C49 C48 C47 119.5(3) . . ?
C49 C48 H48 120.2 . . ?
O6 C49 C48 124.8(3) . . ?
O6 C49 C50 115.1(3) . . ?
C48 C49 C50 120.1(3) . . ?
C49 C50 H50 120.2 . . ?
C51 C50 C49 119.5(3) . . ?
C51 C50 H50 120.2 . . ?
C46 C51 H51 119.2 . . ?
C50 C51 C46 121.5(3) . . ?
C50 C51 H51 119.2 . . ?
O6 C52 H52A 109.5 . . ?
O6 C52 H52B 109.5 . . ?
O6 C52 H52C 109.5 . . ?
H52A C52 H52B 109.5 . . ?
H52A C52 H52C 109.5 . . ?
H52B C52 H52C 109.5 . . ?

loop_
_geom_bond_atom_site_label_1
_geom_bond_atom_site_label_2
_geom_bond_distance
_geom_bond_site_symmetry_2
_geom_bond_publ_flag
O1 C5 1.216(4) . ?
O2 C12 1.223(4) . ?
O3 C27 1.365(3) . ?
O3 C30 1.422(4) . ?
O4 C34 1.362(4) . ?
O4 C37 1.415(4) . ?
O5 C42 1.373(4) . ?
O5 C45 1.418(4) . ?
O6 C49 1.368(4) . ?
O6 C52 1.425(5) . ?
C1 C2 1.482(4) . ?
C1 C22 1.486(4) . ?
C1 C23 1.347(4) . ?
C2 C3 1.393(4) . ?
C2 C15 1.414(4) . ?
C3 H3 0.9500 . ?
C3 C4 1.387(4) . ?
C4 C5 1.496(4) . ?
C4 C13 1.401(4) . ?
C5 C6 1.493(4) . ?
C6 C7 1.393(4) . ?
C6 C11 1.399(4) . ?
C7 H7 0.9500 . ?
C7 C8 1.387(5) . ?
C8 H8 0.9500 . ?
C8 C9 1.384(6) . ?
C9 H9 0.9500 . ?
C9 C10 1.385(5) . ?
C10 H10 0.9500 . ?
C10 C11 1.393(4) . ?
C11 C12 1.495(4) . ?
C12 C13 1.487(4) . ?
C13 C14 1.392(4) . ?
C14 H14 0.9500 . ?
C14 C15 1.392(4) . ?
C15 C16 1.495(4) . ?
C16 C17 1.488(4) . ?
C16 C38 1.357(4) . ?
C17 C18 1.391(4) . ?
C17 C22 1.407(4) . ?
C18 H18 0.9500 . ?
C18 C19 1.381(4) . ?
C19 H19 0.9500 . ?
C19 C20 1.384(5) . ?
C20 H20 0.9500 . ?
C20 C21 1.390(4) . ?
C21 H21 0.9500 . ?
C21 C22 1.398(4) . ?
C23 C24 1.491(4) . ?
C23 C31 1.491(4) . ?
C24 C25 1.393(4) . ?
C24 C29 1.387(4) . ?
C25 H25 0.9500 . ?
C25 C26 1.381(4) . ?
C26 H26 0.9500 . ?
C26 C27 1.389(4) . ?
C27 C28 1.385(4) . ?
C28 H28 0.9500 . ?
C28 C29 1.400(4) . ?
C29 H29 0.9500 . ?
C30 H30A 0.9800 . ?
C30 H30B 0.9800 . ?
C30 H30C 0.9800 . ?
C31 C32 1.390(4) . ?
C31 C36 1.401(4) . ?
C32 H32 0.9500 . ?
C32 C33 1.389(5) . ?
C33 H33 0.9500 . ?
C33 C34 1.380(4) . ?
C34 C35 1.392(4) . ?
C35 H35 0.9500 . ?
C35 C36 1.371(4) . ?
C36 H36 0.9500 . ?
C37 H37A 0.9800 . ?
C37 H37B 0.9800 . ?
C37 H37C 0.9800 . ?
C38 C39 1.494(4) . ?
C38 C46 1.500(4) . ?
C39 C40 1.388(4) . ?
C39 C44 1.401(4) . ?
C40 H40 0.9500 . ?
C40 C41 1.402(4) . ?
C41 H41 0.9500 . ?
C41 C42 1.389(5) . ?
C42 C43 1.380(5) . ?
C43 H43 0.9500 . ?
C43 C44 1.378(4) . ?
C44 H44 0.9500 . ?
C45 H45A 0.9800 . ?
C45 H45B 0.9800 . ?
C45 H45C 0.9800 . ?
C46 C47 1.375(5) . ?
C46 C51 1.403(4) . ?
C47 H47 0.9500 . ?
C47 C48 1.403(5) . ?
C48 H48 0.9500 . ?
C48 C49 1.384(5) . ?
C49 C50 1.388(5) . ?
C50 H50 0.9500 . ?
C50 C51 1.382(4) . ?
C51 H51 0.9500 . ?
C52 H52A 0.9800 . ?
C52 H52B 0.9800 . ?
C52 H52C 0.9800 . ?

loop_
_geom_torsion_atom_site_label_1
_geom_torsion_atom_site_label_2
_geom_torsion_atom_site_label_3
_geom_torsion_atom_site_label_4
_geom_torsion
_geom_torsion_site_symmetry_1
_geom_torsion_site_symmetry_2
_geom_torsion_site_symmetry_3
_geom_torsion_site_symmetry_4
_geom_torsion_publ_flag
O1 C5 C6 C7 -0.6(5) . . . . ?
O1 C5 C6 C11 -179.7(3) . . . . ?
O2 C12 C13 C4 176.4(3) . . . . ?
O2 C12 C13 C14 -3.5(5) . . . . ?
O3 C27 C28 C29 -178.4(3) . . . . ?
O4 C34 C35 C36 -179.8(3) . . . . ?
O5 C42 C43 C44 -179.4(3) . . . . ?
O6 C49 C50 C51 -178.5(3) . . . . ?
C1 C2 C3 C4 -176.3(3) . . . . ?
C1 C2 C15 C14 177.0(3) . . . . ?
C1 C2 C15 C16 -1.6(4) . . . . ?
C1 C23 C24 C25 71.2(4) . . . . ?
C1 C23 C24 C29 -113.1(3) . . . . ?
C1 C23 C31 C32 128.0(3) . . . . ?
C1 C23 C31 C36 -59.9(4) . . . . ?
C2 C1 C22 C17 43.0(3) . . . . ?
C2 C1 C22 C21 -136.4(3) . . . . ?
C2 C1 C23 C24 -176.5(3) . . . . ?
C2 C1 C23 C31 -11.5(4) . . . . ?
C2 C3 C4 C5 177.4(3) . . . . ?
C2 C3 C4 C13 -0.3(4) . . . . ?
C2 C15 C16 C17 42.3(3) . . . . ?
C2 C15 C16 C38 -132.6(3) . . . . ?
C3 C2 C15 C14 0.2(4) . . . . ?
C3 C2 C15 C16 -178.3(3) . . . . ?
C3 C4 C5 O1 1.9(5) . . . . ?
C3 C4 C5 C6 -178.2(3) . . . . ?
C3 C4 C13 C12 179.8(3) . . . . ?
C3 C4 C13 C14 -0.3(4) . . . . ?
C4 C5 C6 C7 179.6(3) . . . . ?
C4 C5 C6 C11 0.5(4) . . . . ?
C4 C13 C14 C15 0.9(4) . . . . ?
C5 C4 C13 C12 2.1(4) . . . . ?
C5 C4 C13 C14 -178.0(3) . . . . ?
C5 C6 C7 C8 -178.5(3) . . . . ?
C5 C6 C11 C10 177.9(3) . . . . ?
C5 C6 C11 C12 -2.1(4) . . . . ?
C6 C7 C8 C9 0.6(5) . . . . ?
C6 C11 C12 O2 -176.4(3) . . . . ?
C6 C11 C12 C13 3.5(4) . . . . ?
C7 C6 C11 C10 -1.1(5) . . . . ?
C7 C6 C11 C12 178.9(3) . . . . ?
C7 C8 C9 C10 -1.3(6) . . . . ?
C8 C9 C10 C11 0.7(5) . . . . ?
C9 C10 C11 C6 0.4(5) . . . . ?
C9 C10 C11 C12 -179.5(3) . . . . ?
C10 C11 C12 O2 3.6(5) . . . . ?
C10 C11 C12 C13 -176.5(3) . . . . ?
C11 C6 C7 C8 0.6(5) . . . . ?
C11 C12 C13 C4 -3.5(4) . . . . ?
C11 C12 C13 C14 176.6(3) . . . . ?
C12 C13 C14 C15 -179.2(3) . . . . ?
C13 C4 C5 O1 179.6(3) . . . . ?
C13 C4 C5 C6 -0.5(4) . . . . ?
C13 C14 C15 C2 -0.9(4) . . . . ?
C13 C14 C15 C16 177.5(3) . . . . ?
C14 C15 C16 C17 -136.1(3) . . . . ?
C14 C15 C16 C38 49.0(5) . . . . ?
C15 C2 C3 C4 0.4(4) . . . . ?
C15 C16 C17 C18 136.1(3) . . . . ?
C15 C16 C17 C22 -41.1(3) . . . . ?
C15 C16 C38 C39 164.1(3) . . . . ?
C15 C16 C38 C46 -14.3(5) . . . . ?
C16 C17 C18 C19 -177.2(3) . . . . ?
C16 C17 C22 C1 -1.9(4) . . . . ?
C16 C17 C22 C21 177.6(3) . . . . ?
C16 C38 C39 C40 -37.6(4) . . . . ?
C16 C38 C39 C44 146.0(3) . . . . ?
C16 C38 C46 C47 94.9(4) . . . . ?
C16 C38 C46 C51 -84.9(4) . . . . ?
C17 C16 C38 C39 -10.2(5) . . . . ?
C17 C16 C38 C46 171.4(3) . . . . ?
C17 C18 C19 C20 -0.4(4) . . . . ?
C18 C17 C22 C1 -179.1(3) . . . . ?
C18 C17 C22 C21 0.3(4) . . . . ?
C18 C19 C20 C21 0.5(5) . . . . ?
C19 C20 C21 C22 -0.2(4) . . . . ?
C20 C21 C22 C1 179.2(3) . . . . ?
C20 C21 C22 C17 -0.2(4) . . . . ?
C22 C1 C2 C3 135.0(3) . . . . ?
C22 C1 C2 C15 -41.7(4) . . . . ?
C22 C1 C23 C24 -2.1(5) . . . . ?
C22 C1 C23 C31 162.9(3) . . . . ?
C22 C17 C18 C19 0.0(4) . . . . ?
C23 C1 C2 C3 -49.9(4) . . . . ?
C23 C1 C2 C15 133.4(3) . . . . ?
C23 C1 C22 C17 -131.9(3) . . . . ?
C23 C1 C22 C21 48.7(4) . . . . ?
C23 C24 C25 C26 177.3(3) . . . . ?
C23 C24 C29 C28 -176.2(3) . . . . ?
C23 C31 C32 C33 172.8(3) . . . . ?
C23 C31 C36 C35 -173.2(3) . . . . ?
C24 C23 C31 C32 -65.9(4) . . . . ?
C24 C23 C31 C36 106.1(3) . . . . ?
C24 C25 C26 C27 -0.8(5) . . . . ?
C25 C24 C29 C28 -0.5(5) . . . . ?
C25 C26 C27 O3 179.3(3) . . . . ?
C25 C26 C27 C28 -0.8(5) . . . . ?
C26 C27 C28 C29 1.6(5) . . . . ?
C27 C28 C29 C24 -1.0(5) . . . . ?
C29 C24 C25 C26 1.4(5) . . . . ?
C30 O3 C27 C26 174.0(3) . . . . ?
C30 O3 C27 C28 -6.0(4) . . . . ?
C31 C23 C24 C25 -94.9(3) . . . . ?
C31 C23 C24 C29 80.8(4) . . . . ?
C31 C32 C33 C34 0.3(4) . . . . ?
C32 C31 C36 C35 -0.7(4) . . . . ?
C32 C33 C34 O4 179.9(3) . . . . ?
C32 C33 C34 C35 -1.2(4) . . . . ?
C33 C34 C35 C36 1.2(4) . . . . ?
C34 C35 C36 C31 -0.2(5) . . . . ?
C36 C31 C32 C33 0.6(4) . . . . ?
C37 O4 C34 C33 -10.5(5) . . . . ?
C37 O4 C34 C35 170.5(3) . . . . ?
C38 C16 C17 C18 -48.9(4) . . . . ?
C38 C16 C17 C22 133.9(3) . . . . ?
C38 C39 C40 C41 -177.1(3) . . . . ?
C38 C39 C44 C43 177.7(3) . . . . ?
C38 C46 C47 C48 -177.5(3) . . . . ?
C38 C46 C51 C50 177.9(3) . . . . ?
C39 C38 C46 C47 -83.6(3) . . . . ?
C39 C38 C46 C51 96.6(3) . . . . ?
C39 C40 C41 C42 -0.2(5) . . . . ?
C40 C39 C44 C43 1.0(5) . . . . ?
C40 C41 C42 O5 179.7(3) . . . . ?
C40 C41 C42 C43 0.6(5) . . . . ?
C41 C42 C43 C44 -0.2(5) . . . . ?
C42 C43 C44 C39 -0.7(5) . . . . ?
C44 C39 C40 C41 -0.6(4) . . . . ?
C45 O5 C42 C41 7.8(5) . . . . ?
C45 O5 C42 C43 -173.0(3) . . . . ?
C46 C38 C39 C40 140.8(3) . . . . ?
C46 C38 C39 C44 -35.6(4) . . . . ?
C46 C47 C48 C49 -0.7(5) . . . . ?
C47 C46 C51 C50 -1.9(4) . . . . ?
C47 C48 C49 O6 178.8(3) . . . . ?
C47 C48 C49 C50 -1.3(5) . . . . ?
C48 C49 C50 C51 1.6(5) . . . . ?
C49 C50 C51 C46 0.1(5) . . . . ?
C51 C46 C47 C48 2.2(4) . . . . ?
C52 O6 C49 C48 -1.5(5) . . . . ?
C52 O6 C49 C50 178.5(3) . . . . ?
